data_4000038
loop_
_publ_author_name
'Muthuraman, Meiyappan'
'Masse, Ren\'e'
'Nicoud, Jean-Fran\,cois'
'Desiraju, Gautam R.'

_publ_section_title
;
 Molecular Complexation as a Design Tool in the Crystal Engineering of
 Noncentrosymmetric Structures. Ideal Orientation of Chromophores Linked
 by O--H&#x00B7;&#x00B7;&#x00B7;O and C--H&#x00B7;&#x00B7;&#x00B7;O Hydrogen
 Bonds for Nonlinear Optics
;
_journal_coden_ASTM CMATEX
_journal_issue 5
_journal_name_full 'Chemistry of Materials'
_journal_page_first 1473
_journal_page_last 1479
_journal_paper_doi 10.1021/cm000927y
_journal_volume 13
_journal_year 2001
_chemical_formula_sum 'C18 H13 N3 O4'
_chemical_formula_weight 335.32
_space_group_IT_number 29
_symmetry_cell_setting orthorhombic
_symmetry_Int_Tables_number 29
_symmetry_space_group_name_Hall 'P 2c -2ac'
_symmetry_space_group_name_H-M 'P c a 21'
_cell_angle_alpha 90.000(5)
_cell_angle_beta 90.000(5)
_cell_angle_gamma 90.000(5)
_cell_formula_units_Z 4
_cell_length_a 37.170(3)
_cell_length_b 5.6947(4)
_cell_length_c 7.6038(6)
_cell_measurement_reflns_used 4903
_cell_measurement_temperature 296.2
_cell_measurement_theta_max 19.23
_cell_measurement_theta_min 2.12
_cell_volume 1609.5(2)
_diffrn_ambient_temperature 296.2
_diffrn_measurement_device Nonius-KappaCCD
_diffrn_measurement_method 'Data from \f = 1\%, \f scans'
_diffrn_orient_matrix_UB_11 0.00000
_diffrn_orient_matrix_UB_12 0.00000
_diffrn_orient_matrix_UB_13 0.00000
_diffrn_orient_matrix_UB_21 0.00000
_diffrn_orient_matrix_UB_22 0.00000
_diffrn_orient_matrix_UB_23 0.00000
_diffrn_orient_matrix_UB_31 0.00000
_diffrn_orient_matrix_UB_32 0.00000
_diffrn_orient_matrix_UB_33 0.00000
_diffrn_radiation_detector CCD
_diffrn_radiation_monochromator graphite
_diffrn_radiation_source 'fine-focus sealed tube'
_diffrn_radiation_type 'Ag K\a'
_diffrn_radiation_wavelength 0.5608
_diffrn_reflns_av_R_equivalents 0.04431
_diffrn_reflns_av_sigmaI/netI 0.109
_diffrn_reflns_limit_h_max 43
_diffrn_reflns_limit_h_min -43
_diffrn_reflns_limit_k_max 6
_diffrn_reflns_limit_k_min 0
_diffrn_reflns_limit_l_max 8
_diffrn_reflns_limit_l_min -8
_diffrn_reflns_number 4903
_diffrn_reflns_reduction_process 'Lp corrections applied'
_diffrn_reflns_theta_max 19.23
_diffrn_reflns_theta_min 2.12
_diffrn_standards_decay_% 0.00
_diffrn_standards_interval_count 0
_diffrn_standards_number 0
_exptl_crystal_colour yellow
_exptl_crystal_density_diffrn 1.384
_exptl_crystal_density_meas ?
_exptl_crystal_description prism
_exptl_crystal_size_max 0.16
_exptl_crystal_size_mid 0.19
_exptl_crystal_size_min 0.29
_reflns_number_gt 1180
_reflns_number_total 1598
_reflns_threshold_expression I>1.00\s(I)
_cod_original_formula_sum 'C18 H13 N3 O4 '
_cod_database_code 4000038

loop_
_symmetry_equiv_pos_as_xyz
'   +x,   +y,   +z'
'   -x,   -y,1/2+z'
'1/2-x,   +y,1/2+z'
'1/2+x,   -y,   +z'

loop_
_atom_site_label
_atom_site_fract_x
_atom_site_fract_y
_atom_site_fract_z
_atom_site_U_iso_or_equiv
_atom_site_occupancy
_atom_site_refinement_flags
_atom_site_adp_type
_atom_site_calc_flag
_atom_site_calc_attached_atom
O(1) 0.40650(5) 0.0377(3) 0.5131 0.0715(7) 1.000 . Uani d ?
O(2) 0.66840(7) 0.7330(6) 0.3864(6) 0.1182(11) 1.000 . Uani d ?
O(3) 0.68356(7) 0.4306(5) 0.5396(5) 0.1019(10) 1.000 . Uani d ?
O(4) 0.36034(6) 0.2889(4) 0.3413(5) 0.0823(8) 1.000 . Uani d ?
N(1) 0.66100(8) 0.5531(6) 0.4685(5) 0.0822(12) 1.000 . Uani d ?
N(2) 0.33835(7) 0.4264(4) 0.4314(5) 0.0624(8) 1.000 . Uani d ?
N(3) 0.2476(1) 0.9796(6) 0.7642(7) 0.138(2) 1.000 . Uani d ?
C(1) 0.44122(7) 0.1172(5) 0.5067(5) 0.0538(9) 1.000 . Uani d ?
C(2) 0.45044(7) 0.3248(5) 0.4224(5) 0.0575(9) 1.000 . Uani d ?
C(3) 0.48620(7) 0.3976(4) 0.4225(5) 0.0542(9) 1.000 . Uani d ?
C(4) 0.51364(7) 0.2656(4) 0.5025(5) 0.0471(8) 1.000 . Uani d ?
C(5) 0.50285(8) 0.0575(4) 0.5856(5) 0.0569(10) 1.000 . Uani d ?
C(6) 0.46732(8) -0.0172(4) 0.5883(5) 0.0575(10) 1.000 . Uani d ?
C(7) 0.55154(7) 0.3399(5) 0.4952(5) 0.0493(8) 1.000 . Uani d ?
C(8) 0.56182(8) 0.5480(5) 0.4103(6) 0.0617(10) 1.000 . Uani d ?
C(9) 0.59736(9) 0.6160(5) 0.4024(5) 0.0688(10) 1.000 . Uani d ?
C(10) 0.62332(8) 0.4773(6) 0.4794(5) 0.0632(10) 1.000 . Uani d ?
C(11) 0.61490(8) 0.2700(6) 0.5618(6) 0.0705(11) 1.000 . Uani d ?
C(12) 0.57905(8) 0.2038(5) 0.5703(5) 0.0655(11) 1.000 . Uani d ?
C(13) 0.30307(8) 0.3682(5) 0.4347(6) 0.0685(11) 1.000 . Uani d ?
C(14) 0.27944(8) 0.5090(6) 0.5212(6) 0.0721(11) 1.000 . Uani d ?
C(15) 0.29134(10) 0.7101(6) 0.6065(6) 0.0680(11) 1.000 . Uani d ?
C(16) 0.32814(9) 0.7617(6) 0.5995(5) 0.0713(11) 1.000 . Uani d ?
C(17) 0.35093(8) 0.6204(6) 0.5118(6) 0.0665(10) 1.000 . Uani d ?
C(18) 0.26669(11) 0.8590(7) 0.6947(7) 0.096(2) 1.000 . Uani d ?
H(1) 0.3942 0.1522 0.4463 0.076 1.000 . Uiso c ?
H(2) 0.4302 0.4283 0.3581 0.076 1.000 . Uiso c ?
H(3) 0.4931 0.5599 0.3586 0.076 1.000 . Uiso c ?
H(4) 0.5228 -0.0479 0.6495 0.076 1.000 . Uiso c ?
H(5) 0.4603 -0.1769 0.6528 0.076 1.000 . Uiso c ?
H(6) 0.5417 0.6564 0.3497 0.076 1.000 . Uiso c ?
H(7) 0.6047 0.7761 0.3365 0.076 1.000 . Uiso c ?
H(8) 0.6356 0.1629 0.6185 0.076 1.000 . Uiso c ?
H(9) 0.5722 0.0438 0.6361 0.076 1.000 . Uiso c ?
H(10) 0.2938 0.2127 0.3689 0.076 1.000 . Uiso c ?
H(11) 0.2513 0.4646 0.5229 0.076 1.000 . Uiso c ?
H(12) 0.3382 0.9165 0.6649 0.076 1.000 . Uiso c ?
H(13) 0.3792 0.6624 0.5039 0.076 1.000 . Uiso c ?
